data_7107931
loop_
_publ_author_name
'Kazuhiro Hata'
'Yasutomo Segawa'
'Kenichiro Itami'

_publ_section_title
;
 1,3,5-Triaryl 2-pyridylidene: base-promoted generation and complexation
;
_journal_name_full Chem.Commun.
_journal_page_first 6642
_journal_paper_doi 10.1039/c2cc33184e
_journal_volume 48
_journal_year 2012
_chemical_formula_sum 'C30 H31 N S'
_chemical_formula_weight 437.62
_chemical_name_systematic
;
?
;
_space_group_IT_number 14
_symmetry_cell_setting monoclinic
_symmetry_space_group_name_Hall '-P 2ybc'
_symmetry_space_group_name_H-M 'P 1 21/c 1'
_atom_sites_solution_hydrogens geom
_atom_sites_solution_primary direct
_atom_sites_solution_secondary difmap
_audit_creation_method SHELXL-97
_cell_angle_alpha 90.00
_cell_angle_beta 97.269(6)
_cell_angle_gamma 90.00
_cell_formula_units_Z 8
_cell_length_a 11.751(4)
_cell_length_b 19.429(6)
_cell_length_c 22.402(7)
_cell_measurement_reflns_used 8601
_cell_measurement_temperature 123.1500
_cell_measurement_theta_max 27.4372
_cell_measurement_theta_min 3.1625
_cell_volume 5073(3)
_computing_cell_refinement 'RIGAKU CrystalClear'
_computing_data_collection 'RIGAKU CrystalClear'
_computing_data_reduction 'RIGAKU CrystalClear'
_computing_molecular_graphics ORTEP-III
_computing_structure_refinement 'SHELXL-97 (Sheldrick, 1997)'
_computing_structure_solution SIR-97
_diffrn_ambient_temperature 123(2)
_diffrn_measured_fraction_theta_full 0.998
_diffrn_measured_fraction_theta_max 0.998
_diffrn_measurement_device_type
;
Saturn70 CCD (4x4 bin mode) with MicroMax-007
;
_diffrn_radiation_monochromator graphite
_diffrn_radiation_source 'fine-focus sealed tube'
_diffrn_radiation_type MoK\a
_diffrn_radiation_wavelength 0.71070
_diffrn_reflns_av_R_equivalents 0.0760
_diffrn_reflns_av_sigmaI/netI 0.0814
_diffrn_reflns_limit_h_max 13
_diffrn_reflns_limit_h_min -13
_diffrn_reflns_limit_k_max 23
_diffrn_reflns_limit_k_min -23
_diffrn_reflns_limit_l_max 25
_diffrn_reflns_limit_l_min -26
_diffrn_reflns_number 33370
_diffrn_reflns_theta_full 25.00
_diffrn_reflns_theta_max 25.00
_diffrn_reflns_theta_min 3.16
_exptl_absorpt_coefficient_mu 0.144
_exptl_absorpt_correction_T_max 0.9971
_exptl_absorpt_correction_T_min 0.9857
_exptl_absorpt_correction_type multi-scan
_exptl_absorpt_process_details 'Jacobson, R. (1998) Private communication'
_exptl_crystal_colour Yellow
_exptl_crystal_density_diffrn 1.146
_exptl_crystal_density_method 'not measured'
_exptl_crystal_description Block
_exptl_crystal_F_000 1872
_exptl_crystal_size_max 0.10
_exptl_crystal_size_mid 0.10
_exptl_crystal_size_min 0.02
_refine_diff_density_max 0.902
_refine_diff_density_min -0.349
_refine_diff_density_rms 0.069
_refine_ls_extinction_method none
_refine_ls_goodness_of_fit_ref 1.088
_refine_ls_hydrogen_treatment constr
_refine_ls_matrix_type full
_refine_ls_number_parameters 591
_refine_ls_number_reflns 8903
_refine_ls_number_restraints 0
_refine_ls_restrained_S_all 1.088
_refine_ls_R_factor_all 0.1590
_refine_ls_R_factor_gt 0.1084
_refine_ls_shift/su_max 0.000
_refine_ls_shift/su_mean 0.000
_refine_ls_structure_factor_coef Fsqd
_refine_ls_weighting_details 'calc w=1/[\s^2^(Fo^2^)+(0.1475P)^2^+3.8073P] where P=(Fo^2^+2Fc^2^)/3'
_refine_ls_weighting_scheme calc
_refine_ls_wR_factor_gt 0.2705
_refine_ls_wR_factor_ref 0.3154
_reflns_number_gt 5418
_reflns_number_total 8903
_reflns_threshold_expression >2sigma(I)
_cod_data_source_file c2cc33184e.txt
_cod_data_source_block compound5
_cod_original_cell_volume 5074(3)
_cod_original_sg_symbol_H-M P21/c
_cod_database_code 7107931

loop_
_symmetry_equiv_pos_as_xyz
'x, y, z'
'-x, y+1/2, -z+1/2'
'-x, -y, -z'
'x, -y-1/2, z-1/2'

loop_
_atom_site_label
_atom_site_type_symbol
_atom_site_fract_x
_atom_site_fract_y
_atom_site_fract_z
_atom_site_U_iso_or_equiv
_atom_site_adp_type
_atom_site_occupancy
_atom_site_symmetry_multiplicity
_atom_site_calc_flag
_atom_site_refinement_flags
N1 N 0.8589(4) 0.1116(2) 0.11445(18) 0.0486(10) Uani 1 1 d .
C1 C 0.8855(4) 0.1641(3) 0.0758(2) 0.0440(12) Uani 1 1 d .
C2 C 0.9312(4) 0.2246(2) 0.1053(2) 0.0406(11) Uani 1 1 d .
C3 C 0.9466(4) 0.2297(3) 0.1669(2) 0.0510(13) Uani 1 1 d .
H1 H 0.9781 0.2708 0.1851 0.061 Uiso 1 1 calc R
C4 C 0.9171(4) 0.1756(3) 0.2039(2) 0.0474(12) Uani 1 1 d .
C5 C 0.8759(4) 0.1168(3) 0.1766(2) 0.0495(13) Uani 1 1 d .
H2 H 0.8583 0.0788 0.2004 0.059 Uiso 1 1 calc R
C6 C 0.8073(4) 0.0469(3) 0.0892(2) 0.0466(12) Uani 1 1 d .
C7 C 0.6884(5) 0.0411(3) 0.0804(2) 0.0527(13) Uani 1 1 d .
C8 C 0.6407(5) -0.0205(4) 0.0604(3) 0.0646(16) Uani 1 1 d .
H3 H 0.5596 -0.0256 0.0555 0.077 Uiso 1 1 calc R
C9 C 0.7104(5) -0.0765(3) 0.0469(3) 0.0597(15) Uani 1 1 d .
C10 C 0.8280(5) -0.0692(3) 0.0564(2) 0.0570(14) Uani 1 1 d .
H4 H 0.8753 -0.1070 0.0486 0.068 Uiso 1 1 calc R
C11 C 0.8788(4) -0.0073(3) 0.0774(2) 0.0493(13) Uani 1 1 d .
C12 C 0.6146(5) 0.1021(4) 0.0924(3) 0.0742(18) Uani 1 1 d .
H5 H 0.5335 0.0898 0.0828 0.111 Uiso 1 1 calc R
H6 H 0.6323 0.1409 0.0671 0.111 Uiso 1 1 calc R
H7 H 0.6302 0.1151 0.1349 0.111 Uiso 1 1 calc R
C13 C 0.6543(7) -0.1415(4) 0.0265(3) 0.097(2) Uani 1 1 d .
H8 H 0.6483 -0.1444 -0.0174 0.145 Uiso 1 1 calc R
H9 H 0.5773 -0.1431 0.0390 0.145 Uiso 1 1 calc R
H10 H 0.6997 -0.1803 0.0445 0.145 Uiso 1 1 calc R
C14 C 1.0074(5) 0.0014(3) 0.0863(3) 0.0584(14) Uani 1 1 d .
H11 H 1.0286 0.0402 0.0620 0.088 Uiso 1 1 calc R
H12 H 1.0437 -0.0408 0.0738 0.088 Uiso 1 1 calc R
H13 H 1.0336 0.0103 0.1289 0.088 Uiso 1 1 calc R
S1 S 0.86059(12) 0.15588(7) 0.00064(6) 0.0508(4) Uani 1 1 d .
C15 C 0.9690(4) 0.2839(3) 0.0700(2) 0.0460(12) Uani 1 1 d .
C16 C 1.0837(4) 0.2871(3) 0.0581(2) 0.0548(14) Uani 1 1 d .
C17 C 1.1201(5) 0.3435(4) 0.0281(3) 0.0660(17) Uani 1 1 d .
H14 H 1.1977 0.3461 0.0206 0.079 Uiso 1 1 calc R
C18 C 1.0449(6) 0.3963(4) 0.0088(3) 0.0693(17) Uani 1 1 d .
H15 H 1.0696 0.4347 -0.0125 0.083 Uiso 1 1 calc R
C19 C 0.9325(5) 0.3913(3) 0.0214(3) 0.0644(16) Uani 1 1 d .
H16 H 0.8808 0.4276 0.0089 0.077 Uiso 1 1 calc R
C20 C 0.8925(5) 0.3360(3) 0.0514(2) 0.0535(13) Uani 1 1 d .
C21 C 1.1656(5) 0.2289(4) 0.0796(3) 0.086(2) Uani 1 1 d .
H17 H 1.2389 0.2358 0.0639 0.129 Uiso 1 1 calc R
H18 H 1.1322 0.1848 0.0651 0.129 Uiso 1 1 calc R
H19 H 1.1783 0.2286 0.1237 0.129 Uiso 1 1 calc R
C22 C 0.7685(5) 0.3316(3) 0.0632(3) 0.081(2) Uani 1 1 d .
H20 H 0.7634 0.3434 0.1053 0.122 Uiso 1 1 calc R
H21 H 0.7400 0.2847 0.0552 0.122 Uiso 1 1 calc R
H22 H 0.7220 0.3639 0.0368 0.122 Uiso 1 1 calc R
C23 C 0.9315(5) 0.1853(3) 0.2709(2) 0.0506(13) Uani 1 1 d .
C24 C 1.0375(5) 0.1712(3) 0.3049(2) 0.0556(14) Uani 1 1 d .
C25 C 1.0481(5) 0.1845(3) 0.3666(2) 0.0629(16) Uani 1 1 d .
H23 H 1.1189 0.1747 0.3905 0.075 Uiso 1 1 calc R
C26 C 0.9592(6) 0.2113(3) 0.3940(2) 0.0661(17) Uani 1 1 d .
H24 H 0.9692 0.2208 0.4359 0.079 Uiso 1 1 calc R
C27 C 0.8559(6) 0.2243(3) 0.3598(3) 0.0649(16) Uani 1 1 d .
H25 H 0.7942 0.2417 0.3789 0.078 Uiso 1 1 calc R
C28 C 0.8391(5) 0.2127(3) 0.2975(2) 0.0552(14) Uani 1 1 d .
C29 C 1.1360(5) 0.1428(3) 0.2762(3) 0.0672(16) Uani 1 1 d .
H26 H 1.1112 0.1013 0.2533 0.101 Uiso 1 1 calc R
H27 H 1.1991 0.1313 0.3074 0.101 Uiso 1 1 calc R
H28 H 1.1619 0.1774 0.2490 0.101 Uiso 1 1 calc R
C30 C 0.7273(5) 0.2314(3) 0.2601(3) 0.0682(17) Uani 1 1 d .
H29 H 0.7368 0.2745 0.2386 0.102 Uiso 1 1 calc R
H30 H 0.6674 0.2371 0.2864 0.102 Uiso 1 1 calc R
H31 H 0.7051 0.1947 0.2310 0.102 Uiso 1 1 calc R
N2 N 0.5986(3) -0.0843(2) 0.34787(18) 0.0465(10) Uani 1 1 d .
C31 C 0.5101(4) -0.0562(3) 0.3092(2) 0.0481(13) Uani 1 1 d .
C32 C 0.5410(4) -0.0349(3) 0.2520(2) 0.0479(13) Uani 1 1 d .
C33 C 0.6503(4) -0.0418(3) 0.2382(2) 0.0517(13) Uani 1 1 d .
H32 H 0.6678 -0.0267 0.2000 0.062 Uiso 1 1 calc R
C34 C 0.7393(4) -0.0712(3) 0.2802(2) 0.0472(12) Uani 1 1 d .
C35 C 0.7091(4) -0.0923(3) 0.3338(2) 0.0486(13) Uani 1 1 d .
H33 H 0.7653 -0.1131 0.3624 0.058 Uiso 1 1 calc R
C36 C 0.5800(4) -0.1089(3) 0.4078(2) 0.0496(13) Uani 1 1 d .
C37 C 0.5417(4) -0.1767(3) 0.4137(2) 0.0492(13) Uani 1 1 d .
C38 C 0.5309(5) -0.1985(3) 0.4719(3) 0.0631(16) Uani 1 1 d .
H34 H 0.5051 -0.2441 0.4777 0.076 Uiso 1 1 calc R
C39 C 0.5562(5) -0.1563(4) 0.5218(3) 0.0735(19) Uani 1 1 d .
C40 C 0.5915(5) -0.0895(4) 0.5127(3) 0.0759(19) Uani 1 1 d .
H35 H 0.6066 -0.0599 0.5465 0.091 Uiso 1 1 calc R
C41 C 0.6056(5) -0.0644(3) 0.4561(3) 0.0593(15) Uani 1 1 d .
C42 C 0.5139(5) -0.2221(3) 0.3596(3) 0.0594(15) Uani 1 1 d .
H36 H 0.4485 -0.2030 0.3334 0.089 Uiso 1 1 calc R
H37 H 0.4946 -0.2684 0.3727 0.089 Uiso 1 1 calc R
H38 H 0.5805 -0.2248 0.3374 0.089 Uiso 1 1 calc R
C43 C 0.5392(8) -0.1836(5) 0.5839(3) 0.117(3) Uani 1 1 d .
H39 H 0.4577 -0.1935 0.5851 0.176 Uiso 1 1 calc R
H40 H 0.5650 -0.1490 0.6145 0.176 Uiso 1 1 calc R
H41 H 0.5839 -0.2259 0.5921 0.176 Uiso 1 1 calc R
C44 C 0.6470(6) 0.0083(3) 0.4470(3) 0.082(2) Uani 1 1 d .
H42 H 0.7240 0.0067 0.4346 0.122 Uiso 1 1 calc R
H43 H 0.6495 0.0339 0.4848 0.122 Uiso 1 1 calc R
H44 H 0.5943 0.0311 0.4158 0.122 Uiso 1 1 calc R
S2 S 0.37836(11) -0.04837(8) 0.33004(7) 0.0608(5) Uani 1 1 d .
C45 C 0.4512(4) -0.0050(3) 0.2054(2) 0.0512(13) Uani 1 1 d .
C46 C 0.4211(4) 0.0647(3) 0.2085(3) 0.0527(13) Uani 1 1 d .
C47 C 0.3414(5) 0.0919(3) 0.1633(3) 0.0608(15) Uani 1 1 d .
H45 H 0.3200 0.1389 0.1650 0.073 Uiso 1 1 calc R
C48 C 0.2933(5) 0.0521(3) 0.1165(3) 0.0624(16) Uani 1 1 d .
H46 H 0.2392 0.0719 0.0863 0.075 Uiso 1 1 calc R
C49 C 0.3220(4) -0.0154(4) 0.1126(3) 0.0630(16) Uani 1 1 d .
H47 H 0.2885 -0.0421 0.0795 0.076 Uiso 1 1 calc R
C50 C 0.4011(4) -0.0460(3) 0.1574(3) 0.0534(13) Uani 1 1 d .
C51 C 0.4724(6) 0.1090(3) 0.2593(3) 0.0740(18) Uani 1 1 d .
H48 H 0.4570 0.1574 0.2493 0.111 Uiso 1 1 calc R
H49 H 0.5554 0.1013 0.2664 0.111 Uiso 1 1 calc R
H50 H 0.4384 0.0972 0.2958 0.111 Uiso 1 1 calc R
C52 C 0.4301(5) -0.1218(3) 0.1547(3) 0.0695(17) Uani 1 1 d .
H51 H 0.5081 -0.1270 0.1441 0.104 Uiso 1 1 calc R
H52 H 0.3756 -0.1444 0.1241 0.104 Uiso 1 1 calc R
H53 H 0.4254 -0.1429 0.1940 0.104 Uiso 1 1 calc R
C53 C 0.8598(4) -0.0798(3) 0.2649(3) 0.0563(15) Uani 1 1 d .
C54 C 0.9493(5) -0.0426(3) 0.2971(3) 0.0649(17) Uani 1 1 d .
C55 C 1.0599(5) -0.0519(4) 0.2803(4) 0.077(2) Uani 1 1 d .
H54 H 1.1223 -0.0268 0.3010 0.093 Uiso 1 1 calc R
C56 C 1.0800(6) -0.0956(4) 0.2356(4) 0.087(2) Uani 1 1 d .
H55 H 1.1555 -0.1010 0.2253 0.105 Uiso 1 1 calc R
C57 C 0.9907(5) -0.1319(4) 0.2055(3) 0.0737(19) Uani 1 1 d .
H56 H 1.0050 -0.1619 0.1738 0.088 Uiso 1 1 calc R
C58 C 0.8802(5) -0.1259(3) 0.2200(3) 0.0597(15) Uani 1 1 d .
C59 C 0.9276(5) 0.0071(3) 0.3456(3) 0.0726(18) Uani 1 1 d .
H57 H 0.8603 0.0353 0.3317 0.109 Uiso 1 1 calc R
H58 H 0.9947 0.0369 0.3552 0.109 Uiso 1 1 calc R
H59 H 0.9136 -0.0185 0.3817 0.109 Uiso 1 1 calc R
C60 C 0.7839(5) -0.1700(3) 0.1868(3) 0.0688(17) Uani 1 1 d .
H60 H 0.7451 -0.1954 0.2162 0.103 Uiso 1 1 calc R
H61 H 0.8166 -0.2025 0.1602 0.103 Uiso 1 1 calc R
H62 H 0.7284 -0.1401 0.1628 0.103 Uiso 1 1 calc R

loop_
_atom_site_aniso_label
_atom_site_aniso_U_11
_atom_site_aniso_U_22
_atom_site_aniso_U_33
_atom_site_aniso_U_23
_atom_site_aniso_U_13
_atom_site_aniso_U_12
N1 0.049(3) 0.052(3) 0.044(2) -0.003(2) 0.0064(19) 0.005(2)
C1 0.035(3) 0.051(3) 0.047(3) 0.001(2) 0.010(2) 0.008(2)
C2 0.041(3) 0.046(3) 0.035(3) -0.002(2) 0.004(2) 0.009(2)
C3 0.054(3) 0.053(3) 0.046(3) -0.006(2) 0.006(2) 0.007(3)
C4 0.049(3) 0.051(3) 0.042(3) 0.000(2) 0.003(2) 0.006(2)
C5 0.049(3) 0.058(3) 0.041(3) 0.002(2) 0.004(2) 0.008(3)
C6 0.046(3) 0.057(3) 0.037(3) -0.005(2) 0.006(2) -0.003(3)
C7 0.045(3) 0.063(4) 0.052(3) 0.006(3) 0.014(2) 0.005(3)
C8 0.046(3) 0.089(5) 0.061(4) 0.011(3) 0.012(3) -0.009(3)
C9 0.056(4) 0.062(4) 0.061(4) 0.003(3) 0.004(3) -0.015(3)
C10 0.059(4) 0.054(3) 0.059(3) 0.003(3) 0.012(3) -0.006(3)
C11 0.045(3) 0.062(3) 0.041(3) 0.006(2) 0.006(2) 0.002(3)
C12 0.053(4) 0.095(5) 0.075(4) 0.002(4) 0.011(3) 0.016(3)
C13 0.108(6) 0.102(6) 0.081(5) -0.008(4) 0.018(4) -0.032(5)
C14 0.053(3) 0.054(3) 0.067(4) -0.004(3) 0.003(3) 0.003(3)
S1 0.0581(8) 0.0543(8) 0.0394(7) -0.0020(6) 0.0041(6) -0.0038(6)
C15 0.042(3) 0.058(3) 0.037(3) -0.004(2) 0.002(2) 0.004(2)
C16 0.041(3) 0.076(4) 0.046(3) -0.013(3) -0.002(2) -0.002(3)
C17 0.047(3) 0.092(5) 0.060(4) -0.011(3) 0.009(3) -0.017(3)
C18 0.068(4) 0.082(4) 0.057(4) -0.002(3) 0.003(3) -0.026(4)
C19 0.062(4) 0.067(4) 0.063(4) 0.007(3) 0.005(3) -0.004(3)
C20 0.055(3) 0.057(3) 0.049(3) 0.000(3) 0.007(2) 0.006(3)
C21 0.045(4) 0.112(6) 0.100(5) -0.008(4) 0.009(3) 0.010(4)
C22 0.050(4) 0.070(4) 0.128(6) 0.019(4) 0.023(4) 0.023(3)
C23 0.058(3) 0.045(3) 0.049(3) -0.003(2) 0.008(2) -0.001(3)
C24 0.062(3) 0.065(4) 0.038(3) 0.002(3) 0.003(2) 0.006(3)
C25 0.076(4) 0.066(4) 0.044(3) -0.001(3) -0.005(3) 0.010(3)
C26 0.103(5) 0.066(4) 0.029(3) -0.005(3) 0.005(3) 0.014(4)
C27 0.079(4) 0.070(4) 0.049(3) 0.005(3) 0.019(3) 0.008(3)
C28 0.068(4) 0.058(3) 0.041(3) -0.001(2) 0.013(3) 0.004(3)
C29 0.063(4) 0.079(4) 0.059(4) 0.001(3) 0.002(3) 0.010(3)
C30 0.061(4) 0.086(5) 0.057(4) -0.010(3) 0.007(3) 0.012(3)
N2 0.033(2) 0.053(3) 0.053(3) 0.005(2) 0.0033(18) -0.0027(19)
C31 0.032(3) 0.057(3) 0.053(3) 0.006(3) 0.001(2) 0.000(2)
C32 0.031(3) 0.044(3) 0.068(3) 0.004(2) 0.004(2) 0.000(2)
C33 0.038(3) 0.058(3) 0.059(3) 0.012(3) 0.006(2) 0.002(2)
C34 0.034(3) 0.055(3) 0.052(3) 0.007(2) 0.002(2) -0.006(2)
C35 0.030(3) 0.051(3) 0.064(3) 0.004(3) 0.002(2) -0.003(2)
C36 0.029(3) 0.064(4) 0.056(3) 0.002(3) 0.005(2) 0.006(2)
C37 0.032(3) 0.063(3) 0.052(3) 0.007(3) 0.004(2) 0.003(2)
C38 0.048(3) 0.075(4) 0.066(4) 0.018(3) 0.011(3) 0.013(3)
C39 0.060(4) 0.108(6) 0.054(4) 0.013(4) 0.014(3) 0.028(4)
C40 0.060(4) 0.101(6) 0.066(4) -0.019(4) 0.002(3) 0.023(4)
C41 0.042(3) 0.070(4) 0.066(4) -0.012(3) 0.005(3) 0.010(3)
C42 0.056(3) 0.053(3) 0.067(4) -0.005(3) 0.001(3) -0.007(3)
C43 0.142(8) 0.155(8) 0.059(5) 0.020(5) 0.030(5) 0.042(6)
C44 0.071(4) 0.068(4) 0.104(5) -0.036(4) 0.005(4) -0.002(3)
S2 0.0343(7) 0.0803(10) 0.0683(10) 0.0138(8) 0.0082(6) 0.0053(7)
C45 0.027(2) 0.062(3) 0.064(3) 0.010(3) 0.007(2) 0.003(2)
C46 0.037(3) 0.056(3) 0.065(4) 0.007(3) 0.006(2) 0.001(2)
C47 0.041(3) 0.068(4) 0.072(4) 0.014(3) 0.002(3) 0.012(3)
C48 0.037(3) 0.084(5) 0.066(4) 0.017(3) 0.004(3) 0.008(3)
C49 0.038(3) 0.095(5) 0.056(3) 0.002(3) 0.005(2) 0.004(3)
C50 0.038(3) 0.063(3) 0.060(3) -0.003(3) 0.006(2) -0.002(3)
C51 0.067(4) 0.063(4) 0.090(5) 0.000(3) 0.000(3) 0.004(3)
C52 0.060(4) 0.069(4) 0.078(4) 0.002(3) -0.001(3) -0.007(3)
C53 0.035(3) 0.075(4) 0.058(3) 0.025(3) 0.004(2) 0.004(3)
C54 0.042(3) 0.079(4) 0.071(4) 0.031(3) 0.000(3) 0.000(3)
C55 0.033(3) 0.092(5) 0.103(5) 0.036(4) -0.008(3) -0.007(3)
C56 0.042(4) 0.114(6) 0.109(6) 0.050(5) 0.019(4) 0.018(4)
C57 0.045(4) 0.098(5) 0.079(4) 0.026(4) 0.014(3) 0.020(3)
C58 0.044(3) 0.072(4) 0.064(4) 0.022(3) 0.010(3) 0.006(3)
C59 0.049(3) 0.074(4) 0.091(5) 0.018(4) -0.007(3) -0.024(3)
C60 0.056(4) 0.079(4) 0.074(4) 0.006(3) 0.015(3) 0.013(3)

loop_
_atom_type_symbol
_atom_type_description
_atom_type_scat_dispersion_real
_atom_type_scat_dispersion_imag
_atom_type_scat_source
C C 0.0033 0.0016 'International Tables Vol C Tables 4.2.6.8 and 6.1.1.4'
H H 0.0000 0.0000 'International Tables Vol C Tables 4.2.6.8 and 6.1.1.4'
N N 0.0061 0.0033 'International Tables Vol C Tables 4.2.6.8 and 6.1.1.4'
S S 0.1246 0.1234 'International Tables Vol C Tables 4.2.6.8 and 6.1.1.4'

loop_
_geom_angle_atom_site_label_1
_geom_angle_atom_site_label_2
_geom_angle_atom_site_label_3
_geom_angle
C5 N1 C1 123.7(4)
C5 N1 C6 116.6(4)
C1 N1 C6 119.8(4)
N1 C1 C2 114.6(4)
N1 C1 S1 121.8(4)
C2 C1 S1 123.6(4)
C3 C2 C1 121.5(5)
C3 C2 C15 117.7(4)
C1 C2 C15 120.7(4)
C2 C3 C4 121.8(5)
C2 C3 H1 119.1
C4 C3 H1 119.1
C5 C4 C3 117.6(5)
C5 C4 C23 123.1(5)
C3 C4 C23 119.4(5)
C4 C5 N1 120.8(5)
C4 C5 H2 119.6
N1 C5 H2 119.6
C7 C6 C11 122.0(5)
C7 C6 N1 118.7(5)
C11 C6 N1 119.2(4)
C8 C7 C6 118.6(5)
C8 C7 C12 121.4(5)
C6 C7 C12 119.9(5)
C7 C8 C9 121.0(5)
C7 C8 H3 119.5
C9 C8 H3 119.5
C10 C9 C8 118.9(5)
C10 C9 C13 122.6(6)
C8 C9 C13 118.4(6)
C9 C10 C11 121.2(5)
C9 C10 H4 119.4
C11 C10 H4 119.4
C6 C11 C10 118.2(5)
C6 C11 C14 120.6(5)
C10 C11 C14 121.2(5)
C7 C12 H5 109.5
C7 C12 H6 109.5
H5 C12 H6 109.5
C7 C12 H7 109.5
H5 C12 H7 109.5
H6 C12 H7 109.5
C9 C13 H8 109.5
C9 C13 H9 109.5
H8 C13 H9 109.5
C9 C13 H10 109.5
H8 C13 H10 109.5
H9 C13 H10 109.5
C11 C14 H11 109.5
C11 C14 H12 109.5
H11 C14 H12 109.5
C11 C14 H13 109.5
H11 C14 H13 109.5
H12 C14 H13 109.5
C20 C15 C16 120.8(5)
C20 C15 C2 119.8(4)
C16 C15 C2 119.3(5)
C17 C16 C15 119.4(5)
C17 C16 C21 121.4(5)
C15 C16 C21 119.2(5)
C16 C17 C18 121.0(5)
C16 C17 H14 119.5
C18 C17 H14 119.5
C17 C18 C19 118.0(6)
C17 C18 H15 121.0
C19 C18 H15 121.0
C20 C19 C18 123.0(6)
C20 C19 H16 118.5
C18 C19 H16 118.5
C19 C20 C15 117.9(5)
C19 C20 C22 121.5(5)
C15 C20 C22 120.6(5)
C16 C21 H17 109.5
C16 C21 H18 109.5
H17 C21 H18 109.5
C16 C21 H19 109.5
H17 C21 H19 109.5
H18 C21 H19 109.5
C20 C22 H20 109.5
C20 C22 H21 109.5
H20 C22 H21 109.5
C20 C22 H22 109.5
H20 C22 H22 109.5
H21 C22 H22 109.5
C24 C23 C28 121.5(5)
C24 C23 C4 120.0(5)
C28 C23 C4 118.4(5)
C25 C24 C23 117.7(5)
C25 C24 C29 121.1(5)
C23 C24 C29 121.2(5)
C26 C25 C24 122.1(5)
C26 C25 H23 118.9
C24 C25 H23 118.9
C27 C26 C25 119.1(5)
C27 C26 H24 120.4
C25 C26 H24 120.4
C26 C27 C28 121.9(6)
C26 C27 H25 119.0
C28 C27 H25 119.0
C27 C28 C23 117.6(5)
C27 C28 C30 121.1(5)
C23 C28 C30 121.2(5)
C24 C29 H26 109.5
C24 C29 H27 109.5
H26 C29 H27 109.5
C24 C29 H28 109.5
H26 C29 H28 109.5
H27 C29 H28 109.5
C28 C30 H29 109.5
C28 C30 H30 109.5
H29 C30 H30 109.5
C28 C30 H31 109.5
H29 C30 H31 109.5
H30 C30 H31 109.5
C31 N2 C35 123.8(4)
C31 N2 C36 121.0(4)
C35 N2 C36 115.2(4)
N2 C31 C32 114.8(4)
N2 C31 S2 120.6(4)
C32 C31 S2 124.6(4)
C33 C32 C31 121.7(5)
C33 C32 C45 118.6(5)
C31 C32 C45 119.7(4)
C32 C33 C34 121.3(5)
C32 C33 H32 119.4
C34 C33 H32 119.4
C35 C34 C33 116.7(5)
C35 C34 C53 121.7(4)
C33 C34 C53 121.5(4)
C34 C35 N2 121.7(5)
C34 C35 H33 119.1
N2 C35 H33 119.1
C41 C36 C37 123.4(5)
C41 C36 N2 117.9(5)
C37 C36 N2 118.6(5)
C38 C37 C36 116.3(5)
C38 C37 C42 122.7(5)
C36 C37 C42 121.0(5)
C39 C38 C37 122.6(6)
C39 C38 H34 118.7
C37 C38 H34 118.7
C40 C39 C38 118.2(6)
C40 C39 C43 122.4(7)
C38 C39 C43 119.3(8)
C39 C40 C41 122.4(6)
C39 C40 H35 118.8
C41 C40 H35 118.8
C36 C41 C40 117.0(6)
C36 C41 C44 121.1(6)
C40 C41 C44 121.9(6)
C37 C42 H36 109.5
C37 C42 H37 109.5
H36 C42 H37 109.5
C37 C42 H38 109.5
H36 C42 H38 109.5
H37 C42 H38 109.5
C39 C43 H39 109.5
C39 C43 H40 109.5
H39 C43 H40 109.5
C39 C43 H41 109.5
H39 C43 H41 109.5
H40 C43 H41 109.5
C41 C44 H42 109.5
C41 C44 H43 109.5
H42 C44 H43 109.5
C41 C44 H44 109.5
H42 C44 H44 109.5
H43 C44 H44 109.5
C46 C45 C50 120.1(5)
C46 C45 C32 119.9(5)
C50 C45 C32 120.0(5)
C47 C46 C45 118.7(5)
C47 C46 C51 120.4(5)
C45 C46 C51 120.9(5)
C48 C47 C46 121.2(6)
C48 C47 H45 119.4
C46 C47 H45 119.4
C49 C48 C47 120.9(6)
C49 C48 H46 119.5
C47 C48 H46 119.5
C48 C49 C50 120.5(6)
C48 C49 H47 119.8
C50 C49 H47 119.8
C45 C50 C49 118.7(5)
C45 C50 C52 120.5(5)
C49 C50 C52 120.8(5)
C46 C51 H48 109.5
C46 C51 H49 109.5
H48 C51 H49 109.5
C46 C51 H50 109.5
H48 C51 H50 109.5
H49 C51 H50 109.5
C50 C52 H51 109.5
C50 C52 H52 109.5
H51 C52 H52 109.5
C50 C52 H53 109.5
H51 C52 H53 109.5
H52 C52 H53 109.5
C58 C53 C54 121.2(5)
C58 C53 C34 119.3(5)
C54 C53 C34 119.5(6)
C53 C54 C55 117.1(7)
C53 C54 C59 121.3(5)
C55 C54 C59 121.5(6)
C56 C55 C54 122.0(6)
C56 C55 H54 119.0
C54 C55 H54 119.0
C55 C56 C57 119.5(6)
C55 C56 H55 120.3
C57 C56 H55 120.3
C56 C57 C58 121.6(7)
C56 C57 H56 119.2
C58 C57 H56 119.2
C57 C58 C53 118.5(6)
C57 C58 C60 119.7(6)
C53 C58 C60 121.7(5)
C54 C59 H57 109.5
C54 C59 H58 109.5
H57 C59 H58 109.5
C54 C59 H59 109.5
H57 C59 H59 109.5
H58 C59 H59 109.5
C58 C60 H60 109.5
C58 C60 H61 109.5
H60 C60 H61 109.5
C58 C60 H62 109.5
H60 C60 H62 109.5
H61 C60 H62 109.5

loop_
_geom_bond_atom_site_label_1
_geom_bond_atom_site_label_2
_geom_bond_distance
N1 C5 1.385(6)
N1 C1 1.398(6)
N1 C6 1.477(6)
C1 C2 1.420(7)
C1 S1 1.680(5)
C2 C3 1.372(6)
C2 C15 1.498(7)
C3 C4 1.408(7)
C3 H1 0.9500
C4 C5 1.356(7)
C4 C23 1.501(7)
C5 H2 0.9500
C6 C7 1.391(7)
C6 C11 1.393(7)
C7 C8 1.371(8)
C7 C12 1.513(8)
C8 C9 1.418(8)
C8 H3 0.9500
C9 C10 1.378(8)
C9 C13 1.470(9)
C10 C11 1.399(7)
C10 H4 0.9500
C11 C14 1.509(7)
C12 H5 0.9800
C12 H6 0.9800
C12 H7 0.9800
C13 H8 0.9800
C13 H9 0.9800
C13 H10 0.9800
C14 H11 0.9800
C14 H12 0.9800
C14 H13 0.9800
C15 C20 1.382(7)
C15 C16 1.408(7)
C16 C17 1.380(8)
C16 C21 1.524(9)
C17 C18 1.387(9)
C17 H14 0.9500
C18 C19 1.389(8)
C18 H15 0.9500
C19 C20 1.381(8)
C19 H16 0.9500
C20 C22 1.516(8)
C21 H17 0.9800
C21 H18 0.9800
C21 H19 0.9800
C22 H20 0.9800
C22 H21 0.9800
C22 H22 0.9800
C23 C24 1.403(7)
C23 C28 1.408(7)
C24 C25 1.395(7)
C24 C29 1.499(8)
C25 C26 1.380(8)
C25 H23 0.9500
C26 C27 1.374(8)
C26 H24 0.9500
C27 C28 1.401(7)
C27 H25 0.9500
C28 C30 1.511(8)
C29 H26 0.9800
C29 H27 0.9800
C29 H28 0.9800
C30 H29 0.9800
C30 H30 0.9800
C30 H31 0.9800
N2 C31 1.380(6)
N2 C35 1.382(6)
N2 C36 1.466(6)
C31 C32 1.436(7)
C31 S2 1.679(5)
C32 C33 1.366(7)
C32 C45 1.503(7)
C33 C34 1.434(7)
C33 H32 0.9500
C34 C35 1.359(7)
C34 C53 1.507(7)
C35 H33 0.9500
C36 C41 1.389(8)
C36 C37 1.403(7)
C37 C38 1.391(7)
C37 C42 1.502(7)
C38 C39 1.388(9)
C38 H34 0.9500
C39 C40 1.384(10)
C39 C43 1.526(9)
C40 C41 1.390(9)
C40 H35 0.9500
C41 C44 1.515(9)
C42 H36 0.9800
C42 H37 0.9800
C42 H38 0.9800
C43 H39 0.9800
C43 H40 0.9800
C43 H41 0.9800
C44 H42 0.9800
C44 H43 0.9800
C44 H44 0.9800
C45 C46 1.403(8)
C45 C50 1.407(8)
C46 C47 1.395(7)
C46 C51 1.491(8)
C47 C48 1.365(8)
C47 H45 0.9500
C48 C49 1.360(9)
C48 H46 0.9500
C49 C50 1.410(8)
C49 H47 0.9500
C50 C52 1.514(8)
C51 H48 0.9800
C51 H49 0.9800
C51 H50 0.9800
C52 H51 0.9800
C52 H52 0.9800
C52 H53 0.9800
C53 C58 1.390(8)
C53 C54 1.399(8)
C54 C55 1.409(9)
C54 C59 1.500(9)
C55 C56 1.357(10)
C55 H54 0.9500
C56 C57 1.370(10)
C56 H55 0.9500
C57 C58 1.383(8)
C57 H56 0.9500
C58 C60 1.534(8)
C59 H57 0.9800
C59 H58 0.9800
C59 H59 0.9800
C60 H60 0.9800
C60 H61 0.9800
C60 H62 0.9800

loop_
_geom_torsion_atom_site_label_1
_geom_torsion_atom_site_label_2
_geom_torsion_atom_site_label_3
_geom_torsion_atom_site_label_4
_geom_torsion
C5 N1 C1 C2 -0.5(6)
C6 N1 C1 C2 178.0(4)
C5 N1 C1 S1 -178.6(4)
C6 N1 C1 S1 -0.1(6)
N1 C1 C2 C3 -0.2(6)
S1 C1 C2 C3 177.9(4)
N1 C1 C2 C15 177.0(4)
S1 C1 C2 C15 -4.9(6)
C1 C2 C3 C4 -0.6(7)
C15 C2 C3 C4 -177.9(4)
C2 C3 C4 C5 2.1(7)
C2 C3 C4 C23 -177.5(5)
C3 C4 C5 N1 -2.7(7)
C23 C4 C5 N1 176.8(4)
C1 N1 C5 C4 2.0(7)
C6 N1 C5 C4 -176.5(5)
C5 N1 C6 C7 86.1(6)
C1 N1 C6 C7 -92.5(5)
C5 N1 C6 C11 -91.0(5)
C1 N1 C6 C11 90.4(6)
C11 C6 C7 C8 0.9(8)
N1 C6 C7 C8 -176.1(5)
C11 C6 C7 C12 -178.4(5)
N1 C6 C7 C12 4.5(7)
C6 C7 C8 C9 -2.0(8)
C12 C7 C8 C9 177.3(5)
C7 C8 C9 C10 2.5(8)
C7 C8 C9 C13 179.1(6)
C8 C9 C10 C11 -1.8(8)
C13 C9 C10 C11 -178.2(6)
C7 C6 C11 C10 -0.3(7)
N1 C6 C11 C10 176.8(4)
C7 C6 C11 C14 178.8(5)
N1 C6 C11 C14 -4.2(7)
C9 C10 C11 C6 0.7(8)
C9 C10 C11 C14 -178.3(5)
C3 C2 C15 C20 -91.3(6)
C1 C2 C15 C20 91.3(6)
C3 C2 C15 C16 86.4(6)
C1 C2 C15 C16 -90.9(6)
C20 C15 C16 C17 0.9(8)
C2 C15 C16 C17 -176.8(5)
C20 C15 C16 C21 179.7(5)
C2 C15 C16 C21 2.0(7)
C15 C16 C17 C18 -1.0(8)
C21 C16 C17 C18 -179.9(5)
C16 C17 C18 C19 1.1(9)
C17 C18 C19 C20 -1.0(9)
C18 C19 C20 C15 0.9(9)
C18 C19 C20 C22 -178.7(6)
C16 C15 C20 C19 -0.8(8)
C2 C15 C20 C19 176.9(5)
C16 C15 C20 C22 178.8(5)
C2 C15 C20 C22 -3.5(8)
C5 C4 C23 C24 94.0(7)
C3 C4 C23 C24 -86.5(6)
C5 C4 C23 C28 -89.9(6)
C3 C4 C23 C28 89.7(6)
C28 C23 C24 C25 0.7(8)
C4 C23 C24 C25 176.7(5)
C28 C23 C24 C29 -179.3(5)
C4 C23 C24 C29 -3.2(8)
C23 C24 C25 C26 -0.8(9)
C29 C24 C25 C26 179.2(6)
C24 C25 C26 C27 1.3(10)
C25 C26 C27 C28 -1.6(10)
C26 C27 C28 C23 1.5(9)
C26 C27 C28 C30 -176.2(6)
C24 C23 C28 C27 -1.0(8)
C4 C23 C28 C27 -177.1(5)
C24 C23 C28 C30 176.6(5)
C4 C23 C28 C30 0.5(8)
C35 N2 C31 C32 -0.3(7)
C36 N2 C31 C32 -179.6(4)
C35 N2 C31 S2 -179.9(4)
C36 N2 C31 S2 0.9(7)
N2 C31 C32 C33 -0.6(7)
S2 C31 C32 C33 178.9(4)
N2 C31 C32 C45 178.7(4)
S2 C31 C32 C45 -1.8(7)
C31 C32 C33 C34 0.5(8)
C45 C32 C33 C34 -178.8(5)
C32 C33 C34 C35 0.6(8)
C32 C33 C34 C53 179.1(5)
C33 C34 C35 N2 -1.5(8)
C53 C34 C35 N2 180.0(5)
C31 N2 C35 C34 1.5(8)
C36 N2 C35 C34 -179.2(5)
C31 N2 C36 C41 -95.6(6)
C35 N2 C36 C41 85.1(6)
C31 N2 C36 C37 86.8(6)
C35 N2 C36 C37 -92.5(5)
C41 C36 C37 C38 -0.5(7)
N2 C36 C37 C38 176.9(4)
C41 C36 C37 C42 179.2(5)
N2 C36 C37 C42 -3.4(7)
C36 C37 C38 C39 0.0(8)
C42 C37 C38 C39 -179.7(5)
C37 C38 C39 C40 1.2(9)
C37 C38 C39 C43 178.5(6)
C38 C39 C40 C41 -2.0(9)
C43 C39 C40 C41 -179.2(6)
C37 C36 C41 C40 -0.2(8)
N2 C36 C41 C40 -177.7(4)
C37 C36 C41 C44 179.8(5)
N2 C36 C41 C44 2.4(7)
C39 C40 C41 C36 1.5(9)
C39 C40 C41 C44 -178.5(6)
C33 C32 C45 C46 -98.9(6)
C31 C32 C45 C46 81.8(6)
C33 C32 C45 C50 78.5(6)
C31 C32 C45 C50 -100.9(6)
C50 C45 C46 C47 -0.2(8)
C32 C45 C46 C47 177.2(5)
C50 C45 C46 C51 179.4(5)
C32 C45 C46 C51 -3.2(8)
C45 C46 C47 C48 -0.3(8)
C51 C46 C47 C48 -179.9(6)
C46 C47 C48 C49 0.0(9)
C47 C48 C49 C50 0.8(9)
C46 C45 C50 C49 0.9(8)
C32 C45 C50 C49 -176.4(5)
C46 C45 C50 C52 -178.0(5)
C32 C45 C50 C52 4.6(8)
C48 C49 C50 C45 -1.2(8)
C48 C49 C50 C52 177.7(5)
C35 C34 C53 C58 111.9(6)
C33 C34 C53 C58 -66.5(7)
C35 C34 C53 C54 -66.6(7)
C33 C34 C53 C54 114.9(6)
C58 C53 C54 C55 2.4(8)
C34 C53 C54 C55 -179.1(5)
C58 C53 C54 C59 -179.9(5)
C34 C53 C54 C59 -1.4(8)
C53 C54 C55 C56 -0.9(9)
C59 C54 C55 C56 -178.6(6)
C54 C55 C56 C57 0.1(10)
C55 C56 C57 C58 -0.9(10)
C56 C57 C58 C53 2.3(9)
C56 C57 C58 C60 -177.3(6)
C54 C53 C58 C57 -3.1(8)
C34 C53 C58 C57 178.4(5)
C54 C53 C58 C60 176.5(5)
C34 C53 C58 C60 -2.0(8)
